data_6000478
loop_
_publ_author_name
'Riou, D.'
'Serre, C.'
'Ferey, G.'

_publ_section_title
;
 Hybrid open frameworks - Hydrothermal synthesis and structure
 determination of MIL-33: a new vanadomethylendiphosphonate intercalating
 potassium cations
;
_journal_name_full
;
 International Journal of Inorganic Materials
;
_journal_page_first 551
_journal_page_last 556
_journal_paper_doi 10.1016/S1466-6049(00)00056-8
_journal_volume 2
_journal_year 2000
_chemical_formula_sum 'C2 H12 K2 O30 P4 V5'
_space_group_name_H-M_alt 'C 1 2/m 1'
_cell_angle_alpha 90.000
_cell_angle_beta 94.060
_cell_angle_gamma 90.000
_cell_length_a 4.8716
_cell_length_b 14.6140
_cell_length_c 15.8250
_cell_volume 1123.81
_cod_database_code 6000478

loop_
_atom_site_label
_atom_site_fract_x
_atom_site_fract_y
_atom_site_fract_z
? ? ? ?
